data_7008155
loop_
_publ_author_name
'Griffith, Darren'
'Lyssenko, Konstantin'
'Jensen, Paul'
'Kruger, Paul E.'
'Marmion, Celine J.'

_publ_section_title
;
 Novel platinum(II) ammine hydroxamate and hydroximate complexes and
 the platinum-assisted hydrolysis of hydroxamic acids.
;
_journal_issue 5
_journal_name_full 'Dalton transactions (Cambridge, England : 2003)'
_journal_page_first 956
_journal_page_last 961
_journal_paper_doi 10.1039/b417953f
_journal_year 2005
_chemical_formula_moiety '[Pt2(NH3)4(C6H4N2O2)](ClO4)2.H2O'
_chemical_formula_sum 'C6 H18 Cl2 N6 O11 Pt2'
_chemical_formula_weight 811.34
_chemical_name_systematic
;
?
;
_space_group_IT_number 15
_symmetry_cell_setting monoclinic
_symmetry_space_group_name_Hall '-C 2yc'
_symmetry_space_group_name_H-M 'C 1 2/c 1'
_atom_sites_solution_hydrogens geom
_atom_sites_solution_primary direct
_atom_sites_solution_secondary difmap
_audit_creation_method SHELXL-97
_cell_angle_alpha 90.00
_cell_angle_beta 99.0070(10)
_cell_angle_gamma 90.00
_cell_formula_units_Z 8
_cell_length_a 22.6328(10)
_cell_length_b 11.1671(5)
_cell_length_c 14.4022(6)
_cell_measurement_temperature 153(2)
_cell_volume 3595.2(3)
_computing_cell_refinement 'Bruker SMART'
_computing_data_collection 'Bruker SMART'
_computing_data_reduction 'Bruker SAINT'
_computing_molecular_graphics 'Bruker SHELXTL'
_computing_publication_material 'Bruker SHELXTL'
_computing_structure_refinement 'SHELXL-97 (Sheldrick, 1997)'
_computing_structure_solution 'SHELXS-97 (Sheldrick, 1990)'
_diffrn_ambient_temperature 153(2)
_diffrn_measured_fraction_theta_full 0.996
_diffrn_measured_fraction_theta_max 0.996
_diffrn_measurement_device_type 'Bruker SMART APEX CCD'
_diffrn_measurement_method 'Omega scans'
_diffrn_radiation_monochromator graphite
_diffrn_radiation_source 'fine-focus sealed tube'
_diffrn_radiation_type MoK\a
_diffrn_radiation_wavelength 0.71073
_diffrn_reflns_av_R_equivalents 0.0633
_diffrn_reflns_av_sigmaI/netI 0.0444
_diffrn_reflns_limit_h_max 29
_diffrn_reflns_limit_h_min -29
_diffrn_reflns_limit_k_max 14
_diffrn_reflns_limit_k_min -14
_diffrn_reflns_limit_l_max 18
_diffrn_reflns_limit_l_min -18
_diffrn_reflns_number 22557
_diffrn_reflns_theta_full 27.50
_diffrn_reflns_theta_max 27.50
_diffrn_reflns_theta_min 2.41
_exptl_absorpt_coefficient_mu 15.913
_exptl_absorpt_correction_T_max 0.626
_exptl_absorpt_correction_T_min 0.217
_exptl_absorpt_correction_type numerical
_exptl_absorpt_process_details XPREP
_exptl_crystal_colour yellow
_exptl_crystal_density_diffrn 2.998
_exptl_crystal_density_method 'not measured'
_exptl_crystal_description plate
_exptl_crystal_F_000 2992
_exptl_crystal_size_max 0.14
_exptl_crystal_size_mid 0.10
_exptl_crystal_size_min 0.03
_refine_diff_density_max 6.589
_refine_diff_density_min -1.157
_refine_diff_density_rms 0.322
_refine_ls_extinction_method none
_refine_ls_goodness_of_fit_ref 1.053
_refine_ls_hydrogen_treatment mixed
_refine_ls_matrix_type full
_refine_ls_number_parameters 202
_refine_ls_number_reflns 4129
_refine_ls_number_restraints 0
_refine_ls_restrained_S_all 1.053
_refine_ls_R_factor_all 0.0593
_refine_ls_R_factor_gt 0.0456
_refine_ls_shift/su_max 0.001
_refine_ls_shift/su_mean 0.000
_refine_ls_structure_factor_coef Fsqd
_refine_ls_weighting_details 'calc w=1/[\s^2^(Fo^2^)+(0.0637P)^2^+33.1808P] where P=(Fo^2^+2Fc^2^)/3'
_refine_ls_weighting_scheme calc
_refine_ls_wR_factor_gt 0.1085
_refine_ls_wR_factor_ref 0.1138
_reflns_number_gt 3416
_reflns_number_total 4129
_reflns_threshold_expression >2sigma(I)
_cod_data_source_file b417953f.txt
_cod_data_source_block 3
_cod_depositor_comments
;
The following automatic conversions were performed:
'_symmetry_cell_setting' value 'Monoclinic' changed to 'monoclinic'
according to '/home/saulius/struct/CIF-dictionaries/cif_core.dic'
dictionary named 'cif_core.dic' version 2.4.1 from
2010-06-29.

'_exptl_absorpt_correction_type' value 'Numerical' changed to
'numerical' according to
'/home/saulius/struct/CIF-dictionaries/cif_core.dic' dictionary named
'cif_core.dic' version 2.4.1 from 2010-06-29.

Automatic conversion script
Id: cif_fix_enum 1527 2010-12-29 10:47:43Z saulius 
;
_cod_original_sg_symbol_H-M C2/c
_cod_database_code 7008155

loop_
_symmetry_equiv_pos_as_xyz
'x, y, z'
'-x, y, -z+1/2'
'x+1/2, y+1/2, z'
'-x+1/2, y+1/2, -z+1/2'
'-x, -y, -z'
'x, -y, z-1/2'
'-x+1/2, -y+1/2, -z'
'x+1/2, -y+1/2, z-1/2'

loop_
_atom_site_label
_atom_site_type_symbol
_atom_site_fract_x
_atom_site_fract_y
_atom_site_fract_z
_atom_site_U_iso_or_equiv
_atom_site_adp_type
_atom_site_occupancy
_atom_site_symmetry_multiplicity
_atom_site_calc_flag
_atom_site_refinement_flags
_atom_site_disorder_assembly
_atom_site_disorder_group
_atom_site_attached_hydrogens
Pt1 Pt 0.442567(17) 0.64203(3) 0.56617(2) 0.02124(12) Uani 1 1 d . . . 0
Pt2 Pt 0.630322(17) 0.57227(4) 0.74163(3) 0.02391(12) Uani 1 1 d . . . 0
Cl1 Cl 0.59846(13) 1.0110(2) 0.6682(2) 0.0345(6) Uani 1 1 d . . . 0
Cl2 Cl 0.72191(13) 1.0448(2) 0.4621(2) 0.0339(6) Uani 1 1 d . . . 0
O1 O 0.5597(3) 0.6682(6) 0.6887(5) 0.0242(15) Uani 1 1 d . . . 0
O2 O 0.5775(3) 0.4315(6) 0.6976(5) 0.0237(15) Uani 1 1 d . . . 0
O3 O 0.6081(5) 1.1322(8) 0.6984(10) 0.080(4) Uani 1 1 d . . . 0
O4 O 0.6540(5) 0.9556(10) 0.6595(9) 0.070(3) Uani 1 1 d . . . 0
O5 O 0.5715(5) 0.9436(11) 0.7312(7) 0.071(3) Uani 1 1 d . . . 0
O6 O 0.5606(4) 1.0103(9) 0.5789(6) 0.054(2) Uani 1 1 d . . . 0
O7 O 0.7530(5) 1.0720(9) 0.3851(7) 0.055(3) Uani 1 1 d . . . 0
O8 O 0.7462(5) 1.1169(8) 0.5408(7) 0.054(3) Uani 1 1 d . . . 0
O9 O 0.6615(4) 1.0720(10) 0.4353(7) 0.057(3) Uani 1 1 d . . . 0
O10 O 0.7307(5) 0.9207(8) 0.4841(7) 0.053(3) Uani 1 1 d . . . 0
O11 O 0.7113(4) 0.7914(8) 0.3076(7) 0.047(2) Uani 1 1 d . . . 2
N1 N 0.5149(4) 0.5896(8) 0.6490(5) 0.0218(17) Uani 1 1 d . . . 0
N3 N 0.4633(4) 0.8197(8) 0.5938(7) 0.030(2) Uani 1 1 d . . . 3
N4 N 0.3705(4) 0.6912(9) 0.4667(7) 0.035(2) Uani 1 1 d . . . 3
N5 N 0.7037(4) 0.4707(8) 0.7926(7) 0.034(2) Uani 1 1 d . . . 3
N6 N 0.6798(4) 0.7226(8) 0.7769(7) 0.034(2) Uani 1 1 d . . . 3
C1 C 0.5264(5) 0.4763(9) 0.6553(7) 0.023(2) Uani 1 1 d . . . 0
N2 N 0.4324(3) 0.4615(4) 0.5562(5) 0.0323(10) Uani 1 1 d G . . 0
C2 C 0.4786(3) 0.3997(6) 0.6108(4) 0.0323(10) Uani 1 1 d G . . 0
C3 C 0.4762(3) 0.2757(6) 0.6176(4) 0.0323(10) Uani 1 1 d G . . 0
H3 H 0.5077 0.2334 0.6549 0.039 Uiso 1 1 calc R . . 0
C4 C 0.4275(3) 0.2135(4) 0.5698(5) 0.0323(10) Uani 1 1 d G . . 0
H4 H 0.4258 0.1287 0.5744 0.039 Uiso 1 1 calc R . . 0
C5 C 0.3813(3) 0.2753(6) 0.5151(5) 0.0323(10) Uani 1 1 d G . . 0
H5 H 0.3480 0.2328 0.4825 0.039 Uiso 1 1 calc R . . 0
C6 C 0.3837(3) 0.3993(6) 0.5084(4) 0.0323(10) Uani 1 1 d G . . 0
H6 H 0.3521 0.4416 0.4710 0.039 Uiso 1 1 calc R . . 0

loop_
_atom_site_aniso_label
_atom_site_aniso_U_11
_atom_site_aniso_U_22
_atom_site_aniso_U_33
_atom_site_aniso_U_23
_atom_site_aniso_U_13
_atom_site_aniso_U_12
Pt1 0.0195(2) 0.0256(2) 0.01939(19) -0.00050(14) 0.00548(14) 0.00276(15)
Pt2 0.0222(2) 0.0261(2) 0.0236(2) 0.00094(15) 0.00395(15) 0.00151(15)
Cl1 0.0346(15) 0.0282(13) 0.0395(15) 0.0082(11) 0.0024(12) -0.0007(11)
Cl2 0.0306(14) 0.0358(14) 0.0345(14) 0.0023(11) 0.0028(11) 0.0007(11)
O1 0.021(4) 0.022(3) 0.030(4) -0.001(3) 0.003(3) -0.001(3)
O2 0.022(4) 0.021(3) 0.029(4) 0.004(3) 0.005(3) 0.003(3)
O3 0.059(7) 0.034(5) 0.134(11) -0.015(6) -0.027(7) -0.004(5)
O4 0.051(7) 0.078(8) 0.079(8) 0.014(6) 0.010(6) 0.020(6)
O5 0.074(8) 0.097(9) 0.039(5) 0.022(6) 0.005(5) -0.035(7)
O6 0.055(6) 0.061(6) 0.041(5) 0.011(5) -0.005(4) -0.003(5)
O7 0.051(6) 0.064(6) 0.051(6) 0.008(5) 0.008(5) -0.003(5)
O8 0.073(7) 0.037(5) 0.049(6) -0.006(4) 0.001(5) -0.013(5)
O9 0.031(5) 0.089(8) 0.050(6) 0.011(5) 0.000(4) 0.016(5)
O10 0.067(7) 0.037(5) 0.053(6) 0.004(4) 0.000(5) 0.015(5)
O11 0.042(5) 0.037(5) 0.065(6) -0.004(4) 0.014(4) -0.004(4)
N1 0.012(4) 0.034(5) 0.019(4) -0.003(3) -0.001(3) -0.002(3)
N3 0.026(5) 0.029(5) 0.034(5) -0.003(4) -0.001(4) 0.000(4)
N4 0.028(5) 0.041(5) 0.032(5) -0.003(4) -0.005(4) 0.002(4)
N5 0.033(5) 0.029(5) 0.041(5) -0.002(4) 0.006(4) 0.007(4)
N6 0.030(5) 0.025(5) 0.043(5) -0.002(4) -0.002(4) -0.003(4)
C1 0.025(5) 0.027(5) 0.020(5) -0.006(4) 0.010(4) 0.001(4)
N2 0.039(3) 0.034(2) 0.029(2) -0.0053(18) 0.0206(19) -0.008(2)
C2 0.039(3) 0.034(2) 0.029(2) -0.0053(18) 0.0206(19) -0.008(2)
C3 0.039(3) 0.034(2) 0.029(2) -0.0053(18) 0.0206(19) -0.008(2)
C4 0.039(3) 0.034(2) 0.029(2) -0.0053(18) 0.0206(19) -0.008(2)
C5 0.039(3) 0.034(2) 0.029(2) -0.0053(18) 0.0206(19) -0.008(2)
C6 0.039(3) 0.034(2) 0.029(2) -0.0053(18) 0.0206(19) -0.008(2)

loop_
_atom_type_symbol
_atom_type_description
_atom_type_scat_dispersion_real
_atom_type_scat_dispersion_imag
_atom_type_scat_source
C C 0.0033 0.0016 'International Tables Vol C Tables 4.2.6.8 and 6.1.1.4'
H H 0.0000 0.0000 'International Tables Vol C Tables 4.2.6.8 and 6.1.1.4'
N N 0.0061 0.0033 'International Tables Vol C Tables 4.2.6.8 and 6.1.1.4'
O O 0.0106 0.0060 'International Tables Vol C Tables 4.2.6.8 and 6.1.1.4'
Cl Cl 0.1484 0.1585 'International Tables Vol C Tables 4.2.6.8 and 6.1.1.4'
Pt Pt -1.7033 8.3905 'International Tables Vol C Tables 4.2.6.8 and 6.1.1.4'

loop_
_geom_angle_atom_site_label_1
_geom_angle_atom_site_label_2
_geom_angle_atom_site_label_3
_geom_angle
_geom_angle_site_symmetry_1
_geom_angle_site_symmetry_3
_geom_angle_publ_flag
N1 Pt1 N2 79.7(3) . . ?
N1 Pt1 N3 91.5(4) . . ?
N2 Pt1 N3 171.0(3) . . ?
N1 Pt1 N4 173.8(4) . . ?
N2 Pt1 N4 98.4(3) . . ?
N3 Pt1 N4 90.5(4) . . ?
O1 Pt2 O2 84.1(3) . . ?
O1 Pt2 N6 91.7(3) . . ?
O2 Pt2 N6 175.1(3) . . ?
O1 Pt2 N5 178.3(3) . . ?
O2 Pt2 N5 95.1(3) . . ?
N6 Pt2 N5 89.1(4) . . ?
O5 Cl1 O4 107.8(8) . . ?
O5 Cl1 O3 112.1(8) . . ?
O4 Cl1 O3 110.1(7) . . ?
O5 Cl1 O6 108.8(6) . . ?
O4 Cl1 O6 109.3(7) . . ?
O3 Cl1 O6 108.7(7) . . ?
O9 Cl2 O8 109.6(7) . . ?
O9 Cl2 O10 111.7(7) . . ?
O8 Cl2 O10 110.4(6) . . ?
O9 Cl2 O7 108.6(6) . . ?
O8 Cl2 O7 108.6(6) . . ?
O10 Cl2 O7 108.0(6) . . ?
N1 O1 Pt2 108.0(5) . . ?
C1 O2 Pt2 106.4(6) . . ?
C1 N1 O1 117.6(8) . . ?
C1 N1 Pt1 118.3(7) . . ?
O1 N1 Pt1 123.1(6) . . ?
N1 C1 O2 123.8(9) . . ?
N1 C1 C2 114.8(9) . . ?
O2 C1 C2 121.4(8) . . ?
C2 N2 C6 120.0 . . ?
C2 N2 Pt1 112.7(4) . . ?
C6 N2 Pt1 127.1(4) . . ?
N2 C2 C3 120.0 . . ?
N2 C2 C1 113.6(6) . . ?
C3 C2 C1 126.4(6) . . ?
C2 C3 C4 120.0 . . ?
C5 C4 C3 120.0 . . ?
C4 C5 C6 120.0 . . ?
C5 C6 N2 120.0 . . ?

loop_
_geom_bond_atom_site_label_1
_geom_bond_atom_site_label_2
_geom_bond_distance
_geom_bond_site_symmetry_2
_geom_bond_publ_flag
Pt1 N1 1.959(8) . ?
Pt1 N2 2.032(5) . ?
Pt1 N3 2.063(9) . ?
Pt1 N4 2.070(9) . ?
Pt2 O1 1.976(7) . ?
Pt2 O2 2.016(7) . ?
Pt2 N6 2.037(9) . ?
Pt2 N5 2.050(9) . ?
Cl1 O5 1.391(10) . ?
Cl1 O4 1.424(11) . ?
Cl1 O3 1.428(10) . ?
Cl1 O6 1.430(9) . ?
Cl2 O9 1.395(9) . ?
Cl2 O8 1.428(9) . ?
Cl2 O10 1.429(9) . ?
Cl2 O7 1.436(10) . ?
O1 N1 1.393(10) . ?
O2 C1 1.319(12) . ?
N1 C1 1.292(13) . ?
C1 C2 1.448(11) . ?
N2 C2 1.3900 . ?
N2 C6 1.3900 . ?
C2 C3 1.3900 . ?
C3 C4 1.3900 . ?
C4 C5 1.3900 . ?
C5 C6 1.3900 . ?
